data_4339626
loop_
_publ_author_name
'Wang, Peijiao'
'Miller, Jeremiah E.'
'Henling, Lawrence M.'
'Stern, Charlotte L.'
'Frank, Natia L.'
'Eckermann, Amanda L.'
'Meade, Thomas J.'

_publ_section_title
;
 Synthesis and characterization of ruthenium and rhenium nucleosides.
;
_journal_issue 23
_journal_name_full 'Inorganic chemistry'
_journal_page_first 9853
_journal_page_last 9862
_journal_paper_doi 10.1021/ic701250r
_journal_volume 46
_journal_year 2007
_chemical_formula_moiety 'C52.50 H49 O7.50 Ru'
_chemical_formula_sum 'C52.5 H49 O7.5 Ru'
_chemical_formula_weight 900.99
_chemical_name_systematic
; 
 ? 
;
_space_group_IT_number 2
_symmetry_cell_setting triclinic
_symmetry_space_group_name_Hall '-P 1'
_symmetry_space_group_name_H-M 'P -1'
_atom_sites_solution_hydrogens geom
_atom_sites_solution_primary direct
_atom_sites_solution_secondary difmap
_audit_creation_method SHELXL-97
_cell_angle_alpha 76.3130(13)
_cell_angle_beta 89.6555(13)
_cell_angle_gamma 83.1981(14)
_cell_formula_units_Z 2
_cell_length_a 10.7422(8)
_cell_length_b 14.6968(11)
_cell_length_c 14.7471(11)
_cell_measurement_reflns_used 6678
_cell_measurement_temperature 153(2)
_cell_measurement_theta_max 25.487
_cell_measurement_theta_min 2.250
_cell_volume 2245.6(3)
_computing_cell_refinement 'Smart version 5.054 (Bruker, 2000)'
_computing_data_collection 'Smart version 5.054 (Bruker, 2000)'
_computing_data_reduction 'SAINT-Plus version 6.45a (Bruker 2003)'
_computing_molecular_graphics 'SHELXTL-97 (Sheldrick, 1997)'
_computing_publication_material 'SHELXTL-97 (Sheldrick, 1997)'
_computing_structure_refinement 'SHELXL-97 (Sheldrick, 1997)'
_computing_structure_solution 'SHELXS-97 (Sheldrick, 1990)'
_diffrn_ambient_temperature 153(2)
_diffrn_measured_fraction_theta_full 0.991
_diffrn_measured_fraction_theta_max 0.905
_diffrn_measurement_device_type 'Bruker Smart 1000 CCD'
_diffrn_measurement_method /w
_diffrn_radiation_monochromator graphite
_diffrn_radiation_source 'fine-focus sealed tube'
_diffrn_radiation_type MoK\a
_diffrn_radiation_wavelength 0.71073
_diffrn_reflns_av_R_equivalents 0.0305
_diffrn_reflns_av_sigmaI/netI 0.0543
_diffrn_reflns_limit_h_max 13
_diffrn_reflns_limit_h_min -13
_diffrn_reflns_limit_k_max 19
_diffrn_reflns_limit_k_min -19
_diffrn_reflns_limit_l_max 19
_diffrn_reflns_limit_l_min -19
_diffrn_reflns_number 21127
_diffrn_reflns_theta_full 27.00
_diffrn_reflns_theta_max 28.76
_diffrn_reflns_theta_min 1.42
_diffrn_standards_decay_% <2
_diffrn_standards_interval_count none
_diffrn_standards_interval_time none
_diffrn_standards_number none
_exptl_absorpt_coefficient_mu 0.402
_exptl_absorpt_correction_T_max 0.92953
_exptl_absorpt_correction_T_min 0.82375
_exptl_absorpt_correction_type numerical
_exptl_absorpt_process_details 'faces indexed'
_exptl_crystal_colour red
_exptl_crystal_density_diffrn 1.332
_exptl_crystal_density_meas ?
_exptl_crystal_density_method 'not measured'
_exptl_crystal_description block
_exptl_crystal_F_000 936
_exptl_crystal_size_max 0.304
_exptl_crystal_size_mid 0.280
_exptl_crystal_size_min 0.270
_platon_squeeze_details
; 
 ?
;
_refine_diff_density_max 1.380
_refine_diff_density_min -0.709
_refine_diff_density_rms 0.093
_refine_ls_extinction_method none
_refine_ls_goodness_of_fit_ref 1.075
_refine_ls_hydrogen_treatment constr
_refine_ls_matrix_type full
_refine_ls_number_parameters 595
_refine_ls_number_reflns 10556
_refine_ls_number_restraints 0
_refine_ls_restrained_S_all 1.075
_refine_ls_R_factor_all 0.1036
_refine_ls_R_factor_gt 0.0662
_refine_ls_shift/su_max 0.003
_refine_ls_shift/su_mean 0.000
_refine_ls_structure_factor_coef Fsqd
_refine_ls_weighting_details 'calc w=1/[\s^2^(Fo^2^)+(0.1053P)^2^+0.0000P] where P=(Fo^2^+2Fc^2^)/3'
_refine_ls_weighting_scheme calc
_refine_ls_wR_factor_gt 0.1737
_refine_ls_wR_factor_ref 0.1934
_reflns_number_gt 6383
_reflns_number_total 10556
_reflns_threshold_expression >2sigma(I)
_cod_data_source_file ic701250r-file003.cif
_cod_data_source_block z
_cod_depositor_comments
;
The following automatic conversions were performed:

'_exptl_crystal_density_meas' value 'not measured' was changed to '?'
- the value is perceived as not measured.

Automatic conversion script
Id: cif_fix_values 3008 2015-01-20 13:52:24Z robertas 
;
_cod_original_formula_sum 'C52.50 H49 O7.50 Ru'
_cod_database_code 4339626

loop_
_symmetry_equiv_pos_as_xyz
'x, y, z'
'-x, -y, -z'

loop_
_atom_site_label
_atom_site_type_symbol
_atom_site_fract_x
_atom_site_fract_y
_atom_site_fract_z
_atom_site_U_iso_or_equiv
_atom_site_adp_type
_atom_site_occupancy
_atom_site_symmetry_multiplicity
_atom_site_calc_flag
_atom_site_refinement_flags
_atom_site_disorder_assembly
_atom_site_disorder_group
Ru1 Ru 0.22292(3) 0.23542(2) 0.26652(2) 0.05727(15) Uani 1 1 d . B .
C1 C -0.1438(5) 0.4051(4) -0.2596(4) 0.0962(12) Uani 1 1 d . . .
H1A H -0.2032 0.3582 -0.2484 0.144 Uiso 1 1 calc R . .
H1B H -0.0921 0.3980 -0.3130 0.144 Uiso 1 1 calc R . .
H1C H -0.1901 0.4686 -0.2728 0.144 Uiso 1 1 calc R . .
C2 C -0.0593(5) 0.3906(5) -0.1726(4) 0.0895(17) Uani 1 1 d . . .
C3 C -0.0447(5) 0.3072(5) -0.1103(4) 0.0952(18) Uani 1 1 d . . .
H3A H -0.0859 0.2572 -0.1221 0.114 Uiso 1 1 calc R . .
C4 C 0.0303(5) 0.2901(4) -0.0270(4) 0.0842(15) Uani 1 1 d . . .
H4A H 0.0380 0.2306 0.0166 0.101 Uiso 1 1 calc R . .
C5 C 0.0913(4) 0.3631(4) -0.0119(3) 0.0706(12) Uani 1 1 d . . .
C6 C 0.0782(6) 0.4483(4) -0.0785(4) 0.0951(17) Uani 1 1 d . . .
H6A H 0.1217 0.4981 -0.0692 0.114 Uiso 1 1 calc R . .
C7 C 0.0042(7) 0.4627(5) -0.1573(4) 0.110(2) Uani 1 1 d . . .
H7A H -0.0035 0.5219 -0.2013 0.133 Uiso 1 1 calc R . .
C8 C 0.1640(4) 0.3466(3) 0.0765(3) 0.0641(11) Uani 1 1 d . . .
C9 C 0.2581(4) 0.4016(3) 0.0830(3) 0.0704(12) Uani 1 1 d . . .
H9A H 0.2808 0.4416 0.0263 0.084 Uiso 1 1 calc R . .
C10 C 0.3231(4) 0.4050(3) 0.1629(3) 0.0589(10) Uani 1 1 d . . .
C11 C 0.4090(4) 0.4772(3) 0.1608(3) 0.0680(12) Uani 1 1 d . . .
C12 C 0.4903(5) 0.4695(4) 0.2337(3) 0.0832(14) Uani 1 1 d . . .
H12A H 0.4934 0.4161 0.2849 0.100 Uiso 1 1 calc R . .
C13 C 0.5687(6) 0.5382(4) 0.2345(4) 0.0941(17) Uani 1 1 d . . .
H13A H 0.6239 0.5302 0.2867 0.113 Uiso 1 1 calc R . .
C14 C 0.5693(5) 0.6160(4) 0.1638(4) 0.0845(16) Uani 1 1 d . . .
C15 C 0.6542(6) 0.6912(4) 0.1621(5) 0.108(2) Uani 1 1 d . . .
H15A H 0.6914 0.7079 0.1004 0.163 Uiso 1 1 calc R . .
H15B H 0.7210 0.6673 0.2096 0.163 Uiso 1 1 calc R . .
H15C H 0.6054 0.7472 0.1750 0.163 Uiso 1 1 calc R . .
C16 C 0.4877(6) 0.6239(4) 0.0912(5) 0.1016(19) Uani 1 1 d . . .
H16A H 0.4843 0.6781 0.0407 0.122 Uiso 1 1 calc R . .
C17 C 0.4090(5) 0.5560(4) 0.0877(4) 0.0890(15) Uani 1 1 d . . .
H17A H 0.3551 0.5638 0.0349 0.107 Uiso 1 1 calc R . .
C18 C 0.6575(5) 0.1433(5) 0.7558(4) 0.105(2) Uani 1 1 d . . .
H18A H 0.6302 0.0893 0.8009 0.158 Uiso 1 1 calc R . .
H18B H 0.6284 0.2015 0.7750 0.158 Uiso 1 1 calc R . .
H18C H 0.7492 0.1358 0.7535 0.158 Uiso 1 1 calc R . .
C19 C 0.6031(4) 0.1483(4) 0.6605(3) 0.0726(13) Uani 1 1 d . . .
C20 C 0.5000(4) 0.2125(3) 0.6226(3) 0.0703(12) Uani 1 1 d . . .
H20A H 0.4652 0.2567 0.6564 0.084 Uiso 1 1 calc R . .
C21 C 0.4481(4) 0.2137(3) 0.5391(3) 0.0592(10) Uani 1 1 d . . .
H21A H 0.3775 0.2584 0.5158 0.071 Uiso 1 1 calc R . .
C22 C 0.4955(4) 0.1511(3) 0.4861(3) 0.0499(9) Uani 1 1 d . . .
C23 C 0.5978(4) 0.0859(3) 0.5236(3) 0.0576(10) Uani 1 1 d . . .
H23A H 0.6331 0.0426 0.4891 0.069 Uiso 1 1 calc R . .
C24 C 0.6490(4) 0.0832(3) 0.6100(3) 0.0672(11) Uani 1 1 d . . .
H24A H 0.7163 0.0362 0.6353 0.081 Uiso 1 1 calc R . .
C25 C 0.4335(4) 0.1569(3) 0.3955(3) 0.0522(9) Uani 1 1 d . . .
C26 C 0.5009(4) 0.1248(3) 0.3250(3) 0.0595(10) Uani 1 1 d . . .
H26A H 0.5854 0.0983 0.3397 0.071 Uiso 1 1 calc R . .
C27 C 0.4565(4) 0.1279(3) 0.2357(3) 0.0543(9) Uani 1 1 d . B .
C28 C 0.5381(4) 0.0796(3) 0.1751(3) 0.0585(10) Uani 1 1 d . . .
C29 C 0.6257(4) 0.0013(3) 0.2077(3) 0.0594(10) Uani 1 1 d . B .
H29A H 0.6338 -0.0255 0.2730 0.071 Uiso 1 1 calc R . .
C30 C 0.7009(5) -0.0386(3) 0.1482(3) 0.0703(12) Uani 1 1 d . . .
H30A H 0.7425 -0.1006 0.1704 0.084 Uiso 1 1 calc R A 1
C31A C 0.7178(15) 0.0088(14) 0.0577(13) 0.073(4) Uani 0.444(11) 1 d P B 1
C32A C 0.8156(16) -0.0268(13) -0.0078(12) 0.095(5) Uani 0.444(11) 1 d P B 1
H32A H 0.8949 -0.0509 0.0268 0.143 Uiso 0.444(11) 1 calc PR B 1
H32B H 0.8291 0.0254 -0.0607 0.143 Uiso 0.444(11) 1 calc PR B 1
H32C H 0.7845 -0.0774 -0.0308 0.143 Uiso 0.444(11) 1 calc PR B 1
C33A C 0.6390(17) 0.0939(12) 0.0274(10) 0.091(3) Uani 0.444(11) 1 d P B 1
H33A H 0.6456 0.1297 -0.0348 0.110 Uiso 0.444(11) 1 calc PR B 1
C34A C 0.5508(17) 0.1280(14) 0.0857(13) 0.070(4) Uani 0.444(11) 1 d P B 1
H34A H 0.4992 0.1859 0.0622 0.085 Uiso 0.444(11) 1 calc PR B 1
C31B C 0.6664(14) -0.0136(10) 0.0483(10) 0.072(3) Uani 0.556(11) 1 d P B 2
C32B C 0.7461(13) -0.0574(10) -0.0171(10) 0.095(4) Uani 0.556(11) 1 d P B 2
H32D H 0.6936 -0.0649 -0.0683 0.142 Uiso 0.556(11) 1 calc PR B 2
H32E H 0.7869 -0.1193 0.0165 0.142 Uiso 0.556(11) 1 calc PR B 2
H32F H 0.8102 -0.0166 -0.0425 0.142 Uiso 0.556(11) 1 calc PR B 2
C33B C 0.5685(14) 0.0580(9) 0.0145(8) 0.091(3) Uani 0.556(11) 1 d P B 2
H33B H 0.5473 0.0745 -0.0503 0.110 Uiso 0.556(11) 1 calc PR B 2
C34B C 0.5023(13) 0.1048(11) 0.0734(10) 0.068(3) Uani 0.556(11) 1 d P B 2
H34B H 0.4349 0.1524 0.0499 0.082 Uiso 0.556(11) 1 calc PR B 2
C35 C -0.1300(5) -0.2575(4) 0.3642(4) 0.0962(12) Uani 1 1 d . . .
H35A H -0.1214 -0.2930 0.4295 0.144 Uiso 1 1 calc R . .
H35B H -0.0760 -0.2908 0.3255 0.144 Uiso 1 1 calc R . .
H35C H -0.2175 -0.2518 0.3430 0.144 Uiso 1 1 calc R . .
C36 C -0.0919(4) -0.1612(3) 0.3558(3) 0.0611(10) Uani 1 1 d . . .
C37 C -0.0147(4) -0.1212(3) 0.2838(3) 0.0700(12) Uani 1 1 d . . .
H37A H 0.0123 -0.1555 0.2386 0.084 Uiso 1 1 calc R . .
C38 C 0.0222(4) -0.0352(3) 0.2771(3) 0.0620(11) Uani 1 1 d . . .
H38A H 0.0756 -0.0107 0.2280 0.074 Uiso 1 1 calc R . .
C39 C -0.0169(3) 0.0186(3) 0.3410(3) 0.0496(8) Uani 1 1 d . . .
C40 C -0.0959(4) -0.0200(3) 0.4106(3) 0.0532(9) Uani 1 1 d . . .
H40A H -0.1254 0.0153 0.4542 0.064 Uiso 1 1 calc R . .
C41 C -0.1329(4) -0.1081(3) 0.4183(3) 0.0551(9) Uani 1 1 d . . .
H41A H -0.1869 -0.1325 0.4669 0.066 Uiso 1 1 calc R . .
C42 C 0.0300(3) 0.1108(3) 0.3334(2) 0.0504(9) Uani 1 1 d . B .
C43 C -0.0385(4) 0.1790(3) 0.3703(3) 0.0541(9) Uani 1 1 d . . .
H43A H -0.1146 0.1629 0.3995 0.065 Uiso 1 1 calc R . .
C44 C -0.0073(3) 0.2690(3) 0.3690(2) 0.0497(8) Uani 1 1 d . B .
C45 C -0.0921(3) 0.3326(2) 0.4131(3) 0.0495(8) Uani 1 1 d . . .
C46A C -0.2202(13) 0.3197(10) 0.4335(14) 0.052(3) Uani 0.43(3) 1 d P C 1
H46A H -0.2542 0.2682 0.4182 0.062 Uiso 0.43(3) 1 calc PR C 1
C47A C -0.2939(18) 0.3796(15) 0.4742(17) 0.068(5) Uani 0.43(3) 1 d P C 1
H47A H -0.3771 0.3673 0.4900 0.082 Uiso 0.43(3) 1 calc PR C 1
C50A C -0.1280(14) 0.4756(11) 0.4731(16) 0.061(4) Uani 0.43(3) 1 d P C 1
H50A H -0.0953 0.5277 0.4881 0.073 Uiso 0.43(3) 1 calc PR C 1
C51A C -0.0539(15) 0.4135(13) 0.4299(15) 0.055(4) Uani 0.43(3) 1 d P C 1
H51A H 0.0276 0.4281 0.4110 0.067 Uiso 0.43(3) 1 calc PR C 1
C46B C -0.1805(14) 0.3005(8) 0.4779(13) 0.063(4) Uani 0.57(3) 1 d P C 2
H46B H -0.1902 0.2353 0.4958 0.075 Uiso 0.57(3) 1 calc PR C 2
C47B C -0.2546(17) 0.3652(11) 0.5164(14) 0.075(4) Uani 0.57(3) 1 d P C 2
H47B H -0.3126 0.3416 0.5623 0.090 Uiso 0.57(3) 1 calc PR C 2
C50B C -0.1624(17) 0.4871(9) 0.4294(14) 0.081(4) Uani 0.57(3) 1 d P C 2
H50B H -0.1550 0.5527 0.4111 0.097 Uiso 0.57(3) 1 calc PR C 2
C51B C -0.0822(16) 0.4264(10) 0.3888(13) 0.072(4) Uani 0.57(3) 1 d P C 2
H51B H -0.0219 0.4504 0.3451 0.087 Uiso 0.57(3) 1 calc PR C 2
C48 C -0.2500(4) 0.4585(3) 0.4932(3) 0.0608(10) Uani 1 1 d . . .
C49 C -0.3352(5) 0.5239(3) 0.5380(4) 0.0842(15) Uani 1 1 d . C .
H49A H -0.2844 0.5567 0.5719 0.126 Uiso 1 1 calc R . .
H49B H -0.3901 0.4871 0.5817 0.126 Uiso 1 1 calc R . .
H49C H -0.3862 0.5702 0.4896 0.126 Uiso 1 1 calc R . .
O1 O 0.1276(2) 0.2832(2) 0.1444(2) 0.0658(7) Uani 1 1 d . . .
O2 O 0.3151(2) 0.3477(2) 0.24300(18) 0.0584(7) Uani 1 1 d . . .
O3 O 0.3184(3) 0.19122(19) 0.38820(17) 0.0567(7) Uani 1 1 d . . .
O4 O 0.3509(3) 0.1681(2) 0.19968(18) 0.0584(7) Uani 1 1 d . . .
O5 O 0.1339(3) 0.12041(19) 0.29097(19) 0.0607(7) Uani 1 1 d . . .
O6 O 0.0905(2) 0.30375(19) 0.33277(18) 0.0562(6) Uani 1 1 d . . .

loop_
_atom_site_aniso_label
_atom_site_aniso_U_11
_atom_site_aniso_U_22
_atom_site_aniso_U_33
_atom_site_aniso_U_23
_atom_site_aniso_U_13
_atom_site_aniso_U_12
Ru1 0.0509(2) 0.0700(3) 0.0504(2) -0.01022(15) 0.01559(14) -0.01433(15)
C1 0.087(3) 0.103(3) 0.104(3) -0.042(3) -0.007(2) 0.003(2)
C2 0.073(3) 0.118(5) 0.070(3) -0.032(3) -0.010(3) 0.034(3)
C3 0.080(4) 0.125(5) 0.098(4) -0.067(4) 0.001(3) 0.003(3)
C4 0.075(3) 0.102(4) 0.077(3) -0.038(3) -0.002(3) 0.019(3)
C5 0.064(3) 0.081(3) 0.069(3) -0.033(3) 0.000(2) 0.012(2)
C6 0.102(4) 0.093(4) 0.082(4) -0.017(3) -0.023(3) 0.015(3)
C7 0.125(5) 0.114(5) 0.087(4) -0.034(4) -0.032(4) 0.027(4)
C8 0.060(3) 0.072(3) 0.055(2) -0.015(2) 0.0072(19) 0.010(2)
C9 0.074(3) 0.075(3) 0.056(3) -0.004(2) 0.004(2) -0.009(2)
C10 0.050(2) 0.066(3) 0.056(2) -0.0072(19) 0.0123(18) -0.0025(19)
C11 0.065(3) 0.068(3) 0.069(3) -0.011(2) 0.022(2) -0.012(2)
C12 0.102(4) 0.084(3) 0.063(3) -0.007(2) 0.010(3) -0.031(3)
C13 0.112(4) 0.100(4) 0.082(4) -0.031(3) 0.014(3) -0.038(4)
C14 0.084(4) 0.093(4) 0.091(4) -0.038(3) 0.043(3) -0.036(3)
C15 0.092(4) 0.108(4) 0.149(6) -0.064(4) 0.059(4) -0.047(3)
C16 0.109(5) 0.080(4) 0.110(5) 0.001(3) 0.030(4) -0.036(3)
C17 0.086(4) 0.086(3) 0.088(4) 0.002(3) 0.001(3) -0.025(3)
C18 0.075(3) 0.175(6) 0.077(4) -0.052(4) 0.010(3) -0.012(4)
C19 0.065(3) 0.107(4) 0.051(2) -0.023(2) 0.016(2) -0.023(3)
C20 0.073(3) 0.087(3) 0.058(3) -0.032(2) 0.016(2) -0.009(2)
C21 0.060(2) 0.059(2) 0.060(2) -0.0156(19) 0.0175(19) -0.0114(19)
C22 0.058(2) 0.046(2) 0.046(2) -0.0071(16) 0.0136(16) -0.0148(17)
C23 0.062(2) 0.058(2) 0.056(2) -0.0166(18) 0.0107(19) -0.0135(19)
C24 0.058(2) 0.079(3) 0.065(3) -0.016(2) 0.009(2) -0.010(2)
C25 0.058(2) 0.049(2) 0.049(2) -0.0071(16) 0.0145(17) -0.0180(18)
C26 0.061(2) 0.064(2) 0.055(2) -0.0162(19) 0.0162(19) -0.0104(19)
C27 0.057(2) 0.059(2) 0.049(2) -0.0115(17) 0.0213(18) -0.0185(19)
C28 0.066(3) 0.057(2) 0.052(2) -0.0075(18) 0.0192(19) -0.016(2)
C29 0.061(2) 0.069(3) 0.052(2) -0.0176(19) 0.0091(18) -0.016(2)
C30 0.078(3) 0.065(3) 0.072(3) -0.026(2) 0.010(2) -0.005(2)
C31A 0.066(10) 0.092(11) 0.070(8) -0.035(7) 0.022(7) -0.014(7)
C32A 0.090(11) 0.118(13) 0.084(9) -0.046(9) 0.030(9) 0.011(9)
C33A 0.120(10) 0.099(8) 0.048(4) -0.016(4) 0.032(6) 0.012(6)
C34A 0.078(12) 0.075(10) 0.054(7) -0.017(6) 0.008(8) 0.008(8)
C31B 0.079(9) 0.068(7) 0.069(6) -0.018(5) 0.021(7) -0.006(6)
C32B 0.092(9) 0.102(9) 0.082(7) -0.021(6) 0.032(7) 0.016(7)
C33B 0.120(10) 0.099(8) 0.048(4) -0.016(4) 0.032(6) 0.012(6)
C34B 0.068(8) 0.083(9) 0.047(6) -0.009(5) 0.016(5) 0.000(6)
C35 0.087(3) 0.103(3) 0.104(3) -0.042(3) -0.007(2) 0.003(2)
C36 0.057(2) 0.047(2) 0.083(3) -0.023(2) 0.000(2) -0.0056(18)
C37 0.063(3) 0.080(3) 0.081(3) -0.045(3) 0.016(2) -0.014(2)
C38 0.057(2) 0.073(3) 0.061(2) -0.024(2) 0.0175(19) -0.013(2)
C39 0.049(2) 0.053(2) 0.0454(19) -0.0099(16) 0.0079(16) -0.0038(16)
C40 0.061(2) 0.050(2) 0.047(2) -0.0119(16) 0.0087(17) -0.0029(18)
C41 0.058(2) 0.054(2) 0.053(2) -0.0095(17) 0.0075(17) -0.0107(18)
C42 0.050(2) 0.057(2) 0.0414(19) -0.0069(16) 0.0072(15) -0.0038(17)
C43 0.050(2) 0.047(2) 0.064(2) -0.0096(17) 0.0192(18) -0.0099(16)
C44 0.046(2) 0.052(2) 0.048(2) -0.0055(16) 0.0064(16) -0.0078(16)
C45 0.049(2) 0.0403(19) 0.057(2) -0.0063(16) -0.0006(17) -0.0089(16)
C46A 0.042(6) 0.057(7) 0.062(9) -0.021(6) 0.001(5) -0.015(5)
C47A 0.047(8) 0.070(9) 0.105(14) -0.050(10) 0.019(8) -0.021(7)
C50A 0.041(6) 0.052(7) 0.095(12) -0.031(8) -0.007(6) -0.001(5)
C51A 0.048(6) 0.054(8) 0.066(10) -0.015(7) 0.005(6) -0.012(5)
C46B 0.066(7) 0.049(5) 0.080(9) -0.022(5) 0.020(6) -0.017(5)
C47B 0.068(9) 0.069(7) 0.104(11) -0.044(8) 0.034(7) -0.023(6)
C50B 0.095(10) 0.044(5) 0.111(12) -0.024(7) -0.004(8) -0.020(6)
C51B 0.087(9) 0.052(6) 0.074(9) 0.004(6) 0.008(7) -0.031(6)
C48 0.054(2) 0.052(2) 0.076(3) -0.018(2) -0.005(2) -0.0004(19)
C49 0.069(3) 0.066(3) 0.125(4) -0.046(3) -0.011(3) 0.012(2)
O1 0.0457(15) 0.095(2) 0.0613(17) -0.0247(16) 0.0112(13) -0.0165(14)
O2 0.0488(15) 0.0761(18) 0.0466(14) -0.0030(13) 0.0104(11) -0.0168(13)
O3 0.0581(17) 0.0648(16) 0.0450(14) -0.0068(12) 0.0174(12) -0.0124(13)
O4 0.0521(16) 0.0798(19) 0.0450(14) -0.0138(13) 0.0155(12) -0.0176(14)
O5 0.0612(17) 0.0641(17) 0.0625(17) -0.0233(14) 0.0252(13) -0.0155(13)
O6 0.0554(15) 0.0602(16) 0.0538(15) -0.0103(12) 0.0147(12) -0.0178(12)

loop_
_atom_type_symbol
_atom_type_description
_atom_type_scat_dispersion_real
_atom_type_scat_dispersion_imag
_atom_type_scat_source
C C 0.0033 0.0016 'International Tables Vol C Tables 4.2.6.8 and 6.1.1.4'
H H 0.0000 0.0000 'International Tables Vol C Tables 4.2.6.8 and 6.1.1.4'
O O 0.0106 0.0060 'International Tables Vol C Tables 4.2.6.8 and 6.1.1.4'
Ru Ru -1.2594 0.8363 'International Tables Vol C Tables 4.2.6.8 and 6.1.1.4'

loop_
_geom_angle_atom_site_label_1
_geom_angle_atom_site_label_2
_geom_angle_atom_site_label_3
_geom_angle
O2 Ru1 O4 91.32(11)
O2 Ru1 O5 178.67(11)
O4 Ru1 O5 87.71(10)
O2 Ru1 O3 87.01(11)
O4 Ru1 O3 92.91(11)
O5 Ru1 O3 92.13(11)
O2 Ru1 O1 91.68(11)
O4 Ru1 O1 87.75(11)
O5 Ru1 O1 89.19(12)
O3 Ru1 O1 178.55(11)
O2 Ru1 O6 89.17(10)
O4 Ru1 O6 178.98(10)
O5 Ru1 O6 91.82(10)
O3 Ru1 O6 88.01(11)
O1 Ru1 O6 91.34(11)
C2 C1 H1A 109.5
C2 C1 H1B 109.5
H1A C1 H1B 109.5
C2 C1 H1C 109.5
H1A C1 H1C 109.5
H1B C1 H1C 109.5
C3 C2 C7 118.7(5)
C3 C2 C1 120.3(6)
C7 C2 C1 121.0(6)
C2 C3 C4 122.8(6)
C2 C3 H3A 118.6
C4 C3 H3A 118.6
C5 C4 C3 117.8(5)
C5 C4 H4A 121.1
C3 C4 H4A 121.1
C4 C5 C6 118.7(5)
C4 C5 C8 117.6(5)
C6 C5 C8 123.6(5)
C7 C6 C5 122.0(6)
C7 C6 H6A 119.0
C5 C6 H6A 119.0
C6 C7 C2 120.0(6)
C6 C7 H7A 120.0
C2 C7 H7A 120.0
O1 C8 C9 125.1(4)
O1 C8 C5 115.0(4)
C9 C8 C5 119.8(4)
C8 C9 C10 127.3(4)
C8 C9 H9A 116.3
C10 C9 H9A 116.3
O2 C10 C9 124.2(4)
O2 C10 C11 114.9(4)
C9 C10 C11 120.9(4)
C12 C11 C17 116.9(5)
C12 C11 C10 120.5(4)
C17 C11 C10 122.6(5)
C11 C12 C13 121.4(5)
C11 C12 H12A 119.3
C13 C12 H12A 119.3
C14 C13 C12 122.4(6)
C14 C13 H13A 118.8
C12 C13 H13A 118.8
C13 C14 C16 116.1(5)
C13 C14 C15 123.7(6)
C16 C14 C15 120.1(6)
C14 C15 H15A 109.5
C14 C15 H15B 109.5
H15A C15 H15B 109.5
C14 C15 H15C 109.5
H15A C15 H15C 109.5
H15B C15 H15C 109.5
C14 C16 C17 122.8(5)
C14 C16 H16A 118.6
C17 C16 H16A 118.6
C11 C17 C16 120.3(5)
C11 C17 H17A 119.9
C16 C17 H17A 119.9
C19 C18 H18A 109.5
C19 C18 H18B 109.5
H18A C18 H18B 109.5
C19 C18 H18C 109.5
H18A C18 H18C 109.5
H18B C18 H18C 109.5
C24 C19 C20 117.3(4)
C24 C19 C18 120.4(5)
C20 C19 C18 122.0(4)
C21 C20 C19 121.7(4)
C21 C20 H20A 119.1
C19 C20 H20A 119.1
C20 C21 C22 121.7(4)
C20 C21 H21A 119.1
C22 C21 H21A 119.1
C23 C22 C21 117.2(4)
C23 C22 C25 124.4(3)
C21 C22 C25 118.4(4)
C24 C23 C22 121.2(4)
C24 C23 H23A 119.4
C22 C23 H23A 119.4
C23 C24 C19 120.8(4)
C23 C24 H24A 119.6
C19 C24 H24A 119.6
O3 C25 C26 124.6(4)
O3 C25 C22 115.4(3)
C26 C25 C22 120.1(4)
C27 C26 C25 126.6(4)
C27 C26 H26A 116.7
C25 C26 H26A 116.7
O4 C27 C26 126.3(3)
O4 C27 C28 115.5(3)
C26 C27 C28 118.1(4)
C34A C28 C29 116.2(9)
C34A C28 C27 117.0(9)
C29 C28 C27 124.6(4)
C29 C28 C34B 118.0(7)
C27 C28 C34B 116.0(7)
C30 C29 C28 121.8(4)
C30 C29 H29A 119.1
C28 C29 H29A 119.1
C31A C30 C29 121.9(9)
C29 C30 C31B 118.4(7)
C31A C30 H30A 119.1
C29 C30 H30A 119.1
C31B C30 H30A 114.5
C30 C31A C33A 114.8(13)
C30 C31A C32A 123.8(16)
C33A C31A C32A 121.3(15)
C31A C33A C34A 122.3(15)
C31A C33A H33A 118.8
C34A C33A H33A 118.8
C28 C34A C33A 121.0(16)
C28 C34A H34A 119.5
C33A C34A H34A 119.5
C33B C31B C30 119.7(10)
C33B C31B C32B 120.7(12)
C30 C31B C32B 119.1(11)
C31B C32B H32D 109.5
C31B C32B H32E 109.5
H32D C32B H32E 109.5
C31B C32B H32F 109.5
H32D C32B H32F 109.5
H32E C32B H32F 109.5
C34B C33B C31B 121.1(12)
C34B C33B H33B 119.4
C31B C33B H33B 119.4
C33B C34B C28 119.0(12)
C33B C34B H34B 120.5
C28 C34B H34B 120.5
C36 C35 H35A 109.5
C36 C35 H35B 109.5
H35A C35 H35B 109.5
C36 C35 H35C 109.5
H35A C35 H35C 109.5
H35B C35 H35C 109.5
C41 C36 C37 117.7(4)
C41 C36 C35 120.9(4)
C37 C36 C35 121.4(4)
C38 C37 C36 121.6(4)
C38 C37 H37A 119.2
C36 C37 H37A 119.2
C37 C38 C39 121.2(4)
C37 C38 H38A 119.4
C39 C38 H38A 119.4
C40 C39 C38 117.0(4)
C40 C39 C42 123.6(3)
C38 C39 C42 119.4(3)
C41 C40 C39 122.0(3)
C41 C40 H40A 119.0
C39 C40 H40A 119.0
C40 C41 C36 120.4(4)
C40 C41 H41A 119.8
C36 C41 H41A 119.8
O5 C42 C43 125.2(4)
O5 C42 C39 115.1(3)
C43 C42 C39 119.7(3)
C42 C43 C44 126.8(3)
C42 C43 H43A 116.6
C44 C43 H43A 116.6
O6 C44 C43 125.9(3)
O6 C44 C45 114.9(3)
C43 C44 C45 119.2(3)
C51B C45 C46B 118.6(9)
C51A C45 C46B 109.2(8)
C51B C45 C46A 108.8(9)
C51A C45 C46A 115.5(9)
C51B C45 C44 118.3(7)
C51A C45 C44 120.9(7)
C46B C45 C44 123.1(5)
C46A C45 C44 123.4(6)
C47A C46A C45 121.2(11)
C47A C46A H46A 119.4
C45 C46A H46A 119.4
C46A C47A C48 121.3(14)
C46A C47A H47A 119.3
C48 C47A H47A 119.3
C48 C50A C51A 117.8(13)
C48 C50A H50A 121.1
C51A C50A H50A 121.1
C45 C51A C50A 124.0(13)
C45 C51A H51A 118.0
C50A C51A H51A 118.0
C45 C46B C47B 119.0(10)
C45 C46B H46B 120.5
C47B C46B H46B 120.5
C48 C47B C46B 124.6(12)
C48 C47B H47B 117.7
C46B C47B H47B 117.7
C48 C50B C51B 124.3(10)
C48 C50B H50B 117.8
C51B C50B H50B 117.8
C45 C51B C50B 118.9(11)
C45 C51B H51B 120.6
C50B C51B H51B 120.6
C47B C48 C50B 114.6(9)
C47B C48 C50A 109.1(9)
C50B C48 C47A 108.2(10)
C50A C48 C47A 119.9(11)
C47B C48 C49 121.0(7)
C50B C48 C49 124.3(7)
C50A C48 C49 120.3(8)
C47A C48 C49 119.8(9)
C48 C49 H49A 109.5
C48 C49 H49B 109.5
H49A C49 H49B 109.5
C48 C49 H49C 109.5
H49A C49 H49C 109.5
H49B C49 H49C 109.5
C8 O1 Ru1 123.1(3)
C10 O2 Ru1 124.9(3)
C25 O3 Ru1 123.7(2)
C27 O4 Ru1 123.6(2)
C42 O5 Ru1 125.9(2)
C44 O6 Ru1 124.4(2)

loop_
_geom_bond_atom_site_label_1
_geom_bond_atom_site_label_2
_geom_bond_distance
Ru1 O2 1.984(3)
Ru1 O4 1.991(3)
Ru1 O5 1.998(3)
Ru1 O3 2.002(3)
Ru1 O1 2.010(3)
Ru1 O6 2.023(3)
C1 C2 1.533(7)
C1 H1A 0.9800
C1 H1B 0.9800
C1 H1C 0.9800
C2 C3 1.340(8)
C2 C7 1.388(8)
C3 C4 1.428(7)
C3 H3A 0.9500
C4 C5 1.383(7)
C4 H4A 0.9500
C5 C6 1.389(7)
C5 C8 1.479(6)
C6 C7 1.370(7)
C6 H6A 0.9500
C7 H7A 0.9500
C8 O1 1.290(5)
C8 C9 1.383(6)
C9 C10 1.388(6)
C9 H9A 0.9500
C10 O2 1.287(4)
C10 C11 1.482(6)
C11 C12 1.363(7)
C11 C17 1.382(6)
C12 C13 1.392(7)
C12 H12A 0.9500
C13 C14 1.354(7)
C13 H13A 0.9500
C14 C16 1.363(8)
C14 C15 1.510(7)
C15 H15A 0.9800
C15 H15B 0.9800
C15 H15C 0.9800
C16 C17 1.392(7)
C16 H16A 0.9500
C17 H17A 0.9500
C18 C19 1.508(7)
C18 H18A 0.9800
C18 H18B 0.9800
C18 H18C 0.9800
C19 C24 1.390(6)
C19 C20 1.393(7)
C20 C21 1.351(6)
C20 H20A 0.9500
C21 C22 1.392(5)
C21 H21A 0.9500
C22 C23 1.392(6)
C22 C25 1.477(5)
C23 C24 1.381(6)
C23 H23A 0.9500
C24 H24A 0.9500
C25 O3 1.274(5)
C25 C26 1.404(5)
C26 C27 1.392(5)
C26 H26A 0.9500
C27 O4 1.272(5)
C27 C28 1.488(5)
C28 C34A 1.356(19)
C28 C29 1.388(6)
C28 C34B 1.499(15)
C29 C30 1.374(6)
C29 H29A 0.9500
C30 C31A 1.374(19)
C30 C31B 1.470(15)
C30 H30A 0.9500
C31A C33A 1.40(2)
C31A C32A 1.55(2)
C32A H32A 0.9800
C32A H32B 0.9800
C32A H32C 0.9800
C33A C34A 1.40(2)
C33A H33A 0.9500
C34A H34A 0.9500
C31B C33B 1.400(18)
C31B C32B 1.494(17)
C32B H32D 0.9800
C32B H32E 0.9800
C32B H32F 0.9800
C33B C34B 1.376(17)
C33B H33B 0.9500
C34B H34B 0.9500
C35 C36 1.496(7)
C35 H35A 0.9800
C35 H35B 0.9800
C35 H35C 0.9800
C36 C41 1.381(5)
C36 C37 1.404(6)
C37 C38 1.351(6)
C37 H37A 0.9500
C38 C39 1.400(5)
C38 H38A 0.9500
C39 C40 1.386(5)
C39 C42 1.481(5)
C40 C41 1.378(5)
C40 H40A 0.9500
C41 H41A 0.9500
C42 O5 1.282(4)
C42 C43 1.386(5)
C43 C44 1.399(5)
C43 H43A 0.9500
C44 O6 1.281(4)
C44 C45 1.485(5)
C45 C51B 1.356(14)
C45 C51A 1.378(17)
C45 C46B 1.385(11)
C45 C46A 1.431(13)
C46A C47A 1.36(2)
C46A H46A 0.9500
C47A C48 1.390(19)
C47A H47A 0.9500
C50A C48 1.381(16)
C50A C51A 1.40(2)
C50A H50A 0.9500
C51A H51A 0.9500
C46B C47B 1.389(17)
C46B H46B 0.9500
C47B C48 1.340(16)
C47B H47B 0.9500
C50B C48 1.359(15)
C50B C51B 1.40(2)
C50B H50B 0.9500
C51B H51B 0.9500
C48 C49 1.510(6)
C49 H49A 0.9800
C49 H49B 0.9800
C49 H49C 0.9800

loop_
_platon_squeeze_void_nr
_platon_squeeze_void_average_x
_platon_squeeze_void_average_y
_platon_squeeze_void_average_z
_platon_squeeze_void_volume
_platon_squeeze_void_count_electrons
1 0.225 0.754 0.850 108.4 36.1
2 0.775 0.246 0.150 108.4 36.3
